data_4330231
loop_
_publ_author_name
'Quang Bac Nguyen'
'Kwang-Hwa Lii'

_publ_section_title
;
 (C8H22N4Zn)2Ge7O14(OH)F3: A One-Dimensional Zinc Germanate Containing
 Hollow Columns with an 18-Membered Window
;
_journal_name_full 'Inorganic Chemistry'
_journal_page_first 9150
_journal_page_last 9152
_journal_paper_doi 10.1021/ic301216q
_journal_volume 51
_journal_year 2012
_chemical_formula_moiety 'C16 H45 F3 Ge7 N8 O15 Zn2'
_chemical_formula_sum 'C16 H45 F3 Ge7 N8 O15 Zn2'
_chemical_formula_weight 1285.47
_chemical_name_systematic
; 
 ? 
;
_space_group_IT_number 148
_symmetry_cell_setting trigonal
_symmetry_space_group_name_Hall '-R 3'
_symmetry_space_group_name_H-M 'R -3 :H'
_atom_sites_solution_hydrogens geom
_atom_sites_solution_primary direct
_atom_sites_solution_secondary difmap
_audit_creation_method SHELXL-97
_cell_angle_alpha 90.00
_cell_angle_beta 90.00
_cell_angle_gamma 120.00
_cell_formula_units_Z 18
_cell_length_a 46.5858(13)
_cell_length_b 46.5858(13)
_cell_length_c 8.8708(3)
_cell_measurement_reflns_used 9800
_cell_measurement_temperature 296(2)
_cell_measurement_theta_max 28.25
_cell_measurement_theta_min 2.35
_cell_volume 16672.5(9)
_computing_cell_refinement 'Bruker SAINT'
_computing_data_collection 'Bruker APEX2'
_computing_data_reduction 'Bruker SAINT'
_computing_molecular_graphics 'Bruker SHELXTL'
_computing_publication_material 'Bruker SHELXTL'
_computing_structure_refinement 'SHELXL-97 (Sheldrick, 2008)'
_computing_structure_solution 'SHELXS-97 (Sheldrick, 2008)'
_diffrn_ambient_temperature 296(2)
_diffrn_measured_fraction_theta_full 0.996
_diffrn_measured_fraction_theta_max 0.996
_diffrn_measurement_device_type 'Bruker APEX-II CCD'
_diffrn_measurement_method 'Phi and omega scans'
_diffrn_radiation_monochromator graphite
_diffrn_radiation_source 'fine-focus sealed tube'
_diffrn_radiation_type MoK\a
_diffrn_radiation_wavelength 0.71073
_diffrn_reflns_av_R_equivalents 0.0625
_diffrn_reflns_av_sigmaI/netI 0.0725
_diffrn_reflns_limit_h_max 62
_diffrn_reflns_limit_h_min -62
_diffrn_reflns_limit_k_max 58
_diffrn_reflns_limit_k_min -56
_diffrn_reflns_limit_l_max 9
_diffrn_reflns_limit_l_min -11
_diffrn_reflns_number 29584
_diffrn_reflns_theta_full 28.36
_diffrn_reflns_theta_max 28.36
_diffrn_reflns_theta_min 2.31
_exptl_absorpt_coefficient_mu 6.952
_exptl_absorpt_correction_T_max 0.7457
_exptl_absorpt_correction_T_min 0.6381
_exptl_absorpt_correction_type empirical
_exptl_absorpt_process_details SADABS
_exptl_crystal_colour colorless
_exptl_crystal_density_diffrn 2.305
_exptl_crystal_description prism
_exptl_crystal_F_000 11304
_exptl_crystal_size_max 0.1
_exptl_crystal_size_mid 0.04
_exptl_crystal_size_min 0.04
_refine_diff_density_max 1.565
_refine_diff_density_min -0.753
_refine_diff_density_rms 0.176
_refine_ls_extinction_coef 0.000018(5)
_refine_ls_extinction_expression Fc^*^=kFc[1+0.001xFc^2^\l^3^/sin(2\q)]^-1/4^
_refine_ls_extinction_method SHELXL
_refine_ls_goodness_of_fit_ref 1.016
_refine_ls_hydrogen_treatment constr
_refine_ls_matrix_type full
_refine_ls_number_parameters 461
_refine_ls_number_reflns 9234
_refine_ls_number_restraints 0
_refine_ls_restrained_S_all 1.016
_refine_ls_R_factor_all 0.0762
_refine_ls_R_factor_gt 0.0396
_refine_ls_shift/su_max 0.001
_refine_ls_shift/su_mean 0.000
_refine_ls_structure_factor_coef Fsqd
_refine_ls_weighting_details 'calc w=1/[\s^2^(Fo^2^)+(0.0420P)^2^+61.0610P] where P=(Fo^2^+2Fc^2^)/3'
_refine_ls_weighting_scheme calc
_refine_ls_wR_factor_gt 0.0923
_refine_ls_wR_factor_ref 0.1047
_reflns_number_gt 6262
_reflns_number_total 9234
_reflns_threshold_expression >2sigma(I)
_cod_data_source_file ic301216q_si_002.cif
_cod_data_source_block 1
_cod_original_sg_symbol_H-M 'R -3'
_cod_database_code 4330231

loop_
_symmetry_equiv_pos_as_xyz
'x, y, z'
'-y, x-y, z'
'-x+y, -x, z'
'x+2/3, y+1/3, z+1/3'
'-y+2/3, x-y+1/3, z+1/3'
'-x+y+2/3, -x+1/3, z+1/3'
'x+1/3, y+2/3, z+2/3'
'-y+1/3, x-y+2/3, z+2/3'
'-x+y+1/3, -x+2/3, z+2/3'
'-x, -y, -z'
'y, -x+y, -z'
'x-y, x, -z'
'-x+2/3, -y+1/3, -z+1/3'
'y+2/3, -x+y+1/3, -z+1/3'
'x-y+2/3, x+1/3, -z+1/3'
'-x+1/3, -y+2/3, -z+2/3'
'y+1/3, -x+y+2/3, -z+2/3'
'x-y+1/3, x+2/3, -z+2/3'

loop_
_atom_site_label
_atom_site_type_symbol
_atom_site_fract_x
_atom_site_fract_y
_atom_site_fract_z
_atom_site_U_iso_or_equiv
_atom_site_adp_type
_atom_site_occupancy
_atom_site_symmetry_multiplicity
_atom_site_calc_flag
_atom_site_refinement_flags
_atom_site_disorder_group
Zn1 Zn 0.372576(16) 0.116515(17) -0.23240(8) 0.02099(16) Uani 1 1 d . ..
Zn2 Zn 0.500221(18) 0.213598(17) -0.05501(8) 0.02148(16) Uani 1 1 d . ..
Ge1 Ge 0.518130(14) 0.151294(14) -0.04549(6) 0.01183(13) Uani 1 1 d . ..
Ge2 Ge 0.479821(15) 0.064268(15) -0.14218(7) 0.01659(14) Uani 1 1 d . ..
Ge3 Ge 0.440647(14) 0.079393(14) 0.05773(7) 0.01534(13) Uani 1 1 d . .
Ge4 Ge 0.446810(14) 0.134694(14) -0.16046(6) 0.01326(13) Uani 1 1 d . ..
Ge5 Ge 0.498871(15) 0.118880(15) 0.27132(6) 0.01440(13) Uani 1 1 d . .
Ge6 Ge 0.492514(14) 0.120739(15) -0.35921(6) 0.01417(13) Uani 1 1 d . ..
Ge7 Ge 0.540614(15) 0.102583(15) 0.06516(7) 0.01646(14) Uani 1 1 d . .
F1 F 0.54764(8) 0.19554(8) -0.0454(4) 0.0210(7) Uani 1 1 d . .
F2 F 0.46972(9) 0.02429(8) -0.2130(4) 0.0314(9) Uani 1 1 d . .
F3 F 0.40028(8) 0.05168(8) 0.1309(4) 0.0255(8) Uani 1 1 d . .
O1 O 0.48463(9) 0.16341(9) -0.0787(4) 0.0141(8) Uani 1 1 d . .
O2 O 0.51326(9) 0.15391(9) 0.1610(4) 0.0151(8) Uani 1 1 d . .
O3 O 0.55132(9) 0.14048(9) -0.0172(4) 0.0172(8) Uani 1 1 d . .
O4 O 0.52442(9) 0.15080(9) -0.2524(4) 0.0161(8) Uani 1 1 d . .
O5 O 0.48449(9) 0.10495(9) -0.0445(4) 0.0144(8) Uani 1 1 d . .
O6 O 0.48607(10) 0.08099(10) -0.3266(4) 0.0221(9) Uani 1 1 d . .
O7 O 0.44181(10) 0.04644(9) -0.0404(5) 0.0232(9) Uani 1 1 d . .
O8 O 0.51544(10) 0.06822(10) -0.0500(4) 0.0212(9) Uani 1 1 d . .
O9 O 0.45698(9) 0.09076(10) 0.2419(4) 0.0209(9) Uani 1 1 d . .
O10 O 0.42492(9) 0.10238(10) -0.0327(4) 0.0196(9) Uani 1 1 d . .
O11 O 0.42064(9) 0.14971(9) -0.2012(4) 0.0170(8) Uani 1 1 d . .
O12 O 0.45556(10) 0.12107(10) -0.3302(4) 0.0217(9) Uani 1 1 d . .
O13 O 0.52221(10) 0.09903(10) 0.2416(4) 0.0203(9) Uani 1 1 d . .
O14 O 0.50510(10) 0.13232(10) 0.4567(4) 0.0227(9) Uani 1 1 d . .
O15 O 0.57615(10) 0.10042(11) 0.0989(5) 0.0258(10) Uani 1 1 d . .
H15C H 0.5825 0.0963 0.0200 0.039 Uiso 1 1 calc R .
N1 N 0.37540(14) 0.12257(14) -0.4782(6) 0.0326(13) Uani 1 1 d . .
H1C H 0.3549 0.1160 -0.5131 0.039 Uiso 1 1 calc R .
H1D H 0.3880 0.1443 -0.4991 0.039 Uiso 1 1 calc R .
N2 N 0.35292(12) 0.06498(12) -0.2709(6) 0.0243(12) Uani 1 1 d . .
H2C H 0.3317 0.0570 -0.3020 0.029 Uiso 1 1 calc R .
N3 N 0.35957(13) 0.09798(14) 0.0003(6) 0.0291(13) Uani 1 1 d . .
H3C H 0.3790 0.1022 0.0440 0.035 Uiso 1 1 calc R .
N4 N 0.34567(14) 0.14172(14) -0.2218(7) 0.0337(14) Uani 1 1 d . .
H4C H 0.3593 0.1624 -0.2561 0.040 Uiso 1 1 calc R .
H4D H 0.3291 0.1319 -0.2895 0.040 Uiso 1 1 calc R .
C1 C 0.38898(18) 0.1044(2) -0.5632(8) 0.0398(19) Uani 1 1 d . .
H1A H 0.4113 0.1115 -0.5279 0.048 Uiso 1 1 calc R .
H1B H 0.3903 0.1099 -0.6694 0.048 Uiso 1 1 calc R .
C2 C 0.3679(2) 0.0676(2) -0.5446(8) 0.045(2) Uani 1 1 d . .
H2A H 0.3751 0.0569 -0.6171 0.054 Uiso 1 1 calc R .
H2B H 0.3452 0.0611 -0.5685 0.054 Uiso 1 1 calc R .
C3 C 0.36883(19) 0.05465(18) -0.3880(9) 0.0413(19) Uani 1 1 d . .
H3A H 0.3576 0.0306 -0.3910 0.050 Uiso 1 1 calc R .
H3B H 0.3917 0.0627 -0.3598 0.050 Uiso 1 1 calc R .
C4 C 0.35071(16) 0.04811(17) -0.1267(8) 0.0342(16) Uani 1 1 d . .
H4A H 0.3723 0.0512 -0.1007 0.041 Uiso 1 1 calc R .
H4B H 0.3354 0.0245 -0.1373 0.041 Uiso 1 1 calc R .
C5 C 0.33904(16) 0.06171(16) -0.0045(8) 0.0326(16) Uani 1 1 d . .
H5A H 0.3161 0.0555 -0.0224 0.039 Uiso 1 1 calc R .
H5B H 0.3403 0.0525 0.0916 0.039 Uiso 1 1 calc R .
C6 C 0.34545(19) 0.1129(2) 0.1023(8) 0.0422(19) Uani 1 1 d . .
H6A H 0.3631 0.1342 0.1371 0.051 Uiso 1 1 calc R .
H6B H 0.3360 0.0987 0.1898 0.051 Uiso 1 1 calc R .
C7 C 0.3188(2) 0.1177(2) 0.0273(10) 0.055(2) Uani 1 1 d . .
H7A H 0.3035 0.0972 -0.0236 0.066 Uiso 1 1 calc R .
H7B H 0.3065 0.1215 0.1054 0.066 Uiso 1 1 calc R .
C8 C 0.3308(2) 0.1452(2) -0.0832(10) 0.054(2) Uani 1 1 d . .
H8A H 0.3122 0.1481 -0.1108 0.064 Uiso 1 1 calc R .
H8B H 0.3470 0.1654 -0.0333 0.064 Uiso 1 1 calc R .
N5 N 0.45584(13) 0.21238(13) -0.0344(6) 0.0254(12) Uani 1 1 d . .
H5D H 0.4586 0.2317 -0.0695 0.030 Uiso 1 1 calc R .
H5E H 0.4412 0.1963 -0.0957 0.030 Uiso 1 1 calc R .
N6 N 0.51082(14) 0.21350(13) 0.1756(6) 0.0301(13) Uani 1 1 d . .
H6C H 0.5160 0.1972 0.1872 0.036 Uiso 1 1 calc R .
N7 N 0.53671(14) 0.26628(13) -0.0375(7) 0.0341(14) Uani 1 1 d . .
H7C H 0.5279 0.2781 -0.0786 0.041 Uiso 1 1 calc R .
N8 N 0.51021(14) 0.21935(14) -0.2874(6) 0.0316(13) Uani 1 1 d . .
H8C H 0.4993 0.1992 -0.3303 0.038 Uiso 1 1 calc R .
H8D H 0.5016 0.2313 -0.3255 0.038 Uiso 1 1 calc R .
C9 C 0.4407(2) 0.2069(2) 0.1153(8) 0.0416(19) Uani 1 1 d . .
H9A H 0.4168 0.1954 0.1043 0.050 Uiso 1 1 calc R .
H9B H 0.4475 0.2282 0.1620 0.050 Uiso 1 1 calc R .
C10 C 0.45006(19) 0.18681(18) 0.2181(7) 0.0384(18) Uani 1 1 d . .
H10A H 0.4340 0.1776 0.2990 0.046 Uiso 1 1 calc R .
H10B H 0.4487 0.1684 0.1609 0.046 Uiso 1 1 calc R .
C11 C 0.4840(2) 0.2060(2) 0.2858(8) 0.048(2) Uani 1 1 d . .
H11A H 0.4870 0.2266 0.3266 0.057 Uiso 1 1 calc R .
H11B H 0.4858 0.1933 0.3685 0.057 Uiso 1 1 calc R .
C12 C 0.5416(2) 0.24495(18) 0.2079(9) 0.045(2) Uani 1 1 d . .
H12A H 0.5607 0.2433 0.1760 0.054 Uiso 1 1 calc R .
H12B H 0.5435 0.2493 0.3155 0.054 Uiso 1 1 calc R .
C13 C 0.5410(2) 0.27309(18) 0.1245(9) 0.048(2) Uani 1 1 d . .
H13A H 0.5229 0.2758 0.1624 0.057 Uiso 1 1 calc R .
H13B H 0.5616 0.2936 0.1424 0.057 Uiso 1 1 calc R .
C14 C 0.56767(18) 0.27525(19) -0.1154(10) 0.051(2) Uani 1 1 d . .
H14A H 0.5767 0.2620 -0.0751 0.061 Uiso 1 1 calc R .
H14B H 0.5835 0.2983 -0.0950 0.061 Uiso 1 1 calc R .
C15 C 0.5637(2) 0.2702(2) -0.2829(10) 0.053(2) Uani 1 1 d . .
H15A H 0.5527 0.2817 -0.3211 0.064 Uiso 1 1 calc R .
H15B H 0.5856 0.2804 -0.3282 0.064 Uiso 1 1 calc R .
C16 C 0.54463(19) 0.2349(2) -0.3330(9) 0.045(2) Uani 1 1 d . .
H16A H 0.5458 0.2340 -0.4419 0.054 Uiso 1 1 calc R .
H16B H 0.5546 0.2228 -0.2902 0.054 Uiso 1 1 calc R .

loop_
_atom_site_aniso_label
_atom_site_aniso_U_11
_atom_site_aniso_U_22
_atom_site_aniso_U_33
_atom_site_aniso_U_23
_atom_site_aniso_U_13
_atom_site_aniso_U_12
Zn1 0.0167(3) 0.0219(4) 0.0239(4) 0.0000(3) -0.0012(3) 0.0093(3)
Zn2 0.0265(4) 0.0195(3) 0.0184(4) 0.0002(3) 0.0005(3) 0.0115(3)
Ge1 0.0125(3) 0.0128(3) 0.0094(3) 0.0004(2) -0.0002(2) 0.0057(2)
Ge2 0.0200(3) 0.0143(3) 0.0156(3) 0.0000(2) -0.0008(2) 0.0087(2)
Ge3 0.0148(3) 0.0143(3) 0.0150(3) 0.0025(2) 0.0001(2) 0.0058(2)
Ge4 0.0127(3) 0.0148(3) 0.0125(3) 0.0007(2) -0.0005(2) 0.0070(2)
Ge5 0.0173(3) 0.0186(3) 0.0088(3) 0.0011(2) 0.0009(2) 0.0101(3)
Ge6 0.0168(3) 0.0190(3) 0.0083(3) -0.0007(2) -0.0002(2) 0.0101(2)
Ge7 0.0199(3) 0.0220(3) 0.0123(3) -0.0005(2) 0.0001(2) 0.0141(3)
F1 0.0191(17) 0.0168(17) 0.0200(18) 0.0011(14) -0.0016(14) 0.0037(14)
F2 0.039(2) 0.0188(18) 0.036(2) -0.0062(16) -0.0033(18) 0.0146(17)
F3 0.0189(17) 0.0219(18) 0.030(2) 0.0097(15) 0.0056(15) 0.0057(15)
O1 0.0130(18) 0.0152(19) 0.017(2) -0.0008(16) -0.0031(16) 0.0088(16)
O2 0.022(2) 0.018(2) 0.0092(19) 0.0018(16) 0.0000(16) 0.0125(17)
O3 0.0137(19) 0.024(2) 0.014(2) 0.0013(17) 0.0031(16) 0.0092(17)
O4 0.0145(19) 0.021(2) 0.0078(19) 0.0012(16) 0.0014(15) 0.0056(17)
O5 0.0144(19) 0.0146(19) 0.014(2) 0.0014(16) 0.0017(16) 0.0073(16)
O6 0.035(2) 0.024(2) 0.011(2) -0.0021(17) 0.0010(18) 0.017(2)
O7 0.025(2) 0.015(2) 0.027(2) -0.0017(18) 0.0012(19) 0.0070(18)
O8 0.026(2) 0.023(2) 0.021(2) -0.0056(18) -0.0056(18) 0.0169(19)
O9 0.016(2) 0.028(2) 0.013(2) 0.0025(17) 0.0017(16) 0.0062(18)
O10 0.0144(19) 0.023(2) 0.024(2) 0.0087(18) 0.0034(17) 0.0107(17)
O11 0.0129(19) 0.0160(19) 0.022(2) 0.0019(17) 0.0001(16) 0.0073(16)
O12 0.021(2) 0.031(2) 0.017(2) -0.0097(18) -0.0052(17) 0.0156(19)
O13 0.027(2) 0.029(2) 0.015(2) 0.0046(17) 0.0015(17) 0.021(2)
O14 0.031(2) 0.029(2) 0.008(2) -0.0033(17) -0.0017(18) 0.015(2)
O15 0.030(2) 0.045(3) 0.017(2) -0.006(2) -0.0060(19) 0.029(2)
N1 0.030(3) 0.040(3) 0.022(3) -0.001(3) -0.009(2) 0.013(3)
N2 0.014(2) 0.022(3) 0.031(3) 0.000(2) -0.005(2) 0.005(2)
N3 0.021(3) 0.035(3) 0.027(3) 0.001(3) -0.001(2) 0.012(2)
N4 0.032(3) 0.035(3) 0.039(4) -0.003(3) -0.005(3) 0.021(3)
C1 0.036(4) 0.069(6) 0.019(4) 0.000(4) -0.001(3) 0.029(4)
C2 0.047(5) 0.051(5) 0.035(4) -0.016(4) 0.001(4) 0.022(4)
C3 0.038(4) 0.031(4) 0.057(5) -0.012(4) -0.001(4) 0.018(3)
C4 0.024(3) 0.027(4) 0.050(5) 0.003(3) -0.004(3) 0.012(3)
C5 0.025(3) 0.027(4) 0.034(4) 0.010(3) 0.002(3) 0.004(3)
C6 0.039(4) 0.055(5) 0.032(4) -0.004(4) 0.001(3) 0.023(4)
C7 0.047(5) 0.071(6) 0.054(5) -0.002(5) 0.007(4) 0.035(5)
C8 0.057(5) 0.048(5) 0.071(6) 0.013(5) 0.017(5) 0.037(5)
N5 0.034(3) 0.023(3) 0.025(3) -0.003(2) -0.004(2) 0.018(2)
N6 0.043(3) 0.030(3) 0.021(3) -0.004(2) -0.009(3) 0.022(3)
N7 0.034(3) 0.021(3) 0.044(4) 0.003(3) -0.005(3) 0.012(3)
N8 0.038(3) 0.033(3) 0.028(3) 0.010(3) 0.010(3) 0.021(3)
C9 0.050(5) 0.057(5) 0.028(4) -0.002(4) 0.007(4) 0.034(4)
C10 0.058(5) 0.039(4) 0.016(4) 0.004(3) 0.016(3) 0.023(4)
C11 0.068(6) 0.063(6) 0.024(4) -0.013(4) -0.001(4) 0.043(5)
C12 0.061(5) 0.036(4) 0.038(4) -0.010(4) -0.023(4) 0.023(4)
C13 0.057(5) 0.026(4) 0.054(5) -0.009(4) -0.012(4) 0.016(4)
C14 0.029(4) 0.030(4) 0.086(7) 0.015(4) 0.003(4) 0.009(3)
C15 0.036(4) 0.053(5) 0.076(7) 0.037(5) 0.021(4) 0.027(4)
C16 0.048(5) 0.069(6) 0.036(4) 0.027(4) 0.017(4) 0.042(5)

loop_
_atom_type_symbol
_atom_type_description
_atom_type_scat_dispersion_real
_atom_type_scat_dispersion_imag
_atom_type_scat_source
C C 0.0033 0.0016 'International Tables Vol C Tables 4.2.6.8 and 6.1.1.4'
H H 0.0000 0.0000 'International Tables Vol C Tables 4.2.6.8 and 6.1.1.4'
N N 0.0061 0.0033 'International Tables Vol C Tables 4.2.6.8 and 6.1.1.4'
O O 0.0106 0.0060 'International Tables Vol C Tables 4.2.6.8 and 6.1.1.4'
F F 0.0171 0.0103 'International Tables Vol C Tables 4.2.6.8 and 6.1.1.4'
Zn Zn 0.2839 1.4301 'International Tables Vol C Tables 4.2.6.8 and 6.1.1.4'
Ge Ge 0.1547 1.8001 'International Tables Vol C Tables 4.2.6.8 and 6.1.1.4'

loop_
_geom_angle_atom_site_label_1
_geom_angle_atom_site_label_2
_geom_angle_atom_site_label_3
_geom_angle
_geom_angle_site_symmetry_1
O11 Zn1 N4 108.10(19) .
O11 Zn1 N2 125.27(17) .
N4 Zn1 N2 126.6(2) .
O11 Zn1 N1 93.79(18) .
N4 Zn1 N1 89.2(2) .
N2 Zn1 N1 87.1(2) .
O11 Zn1 N3 98.92(18) .
N4 Zn1 N3 93.0(2) .
N2 Zn1 N3 80.2(2) .
N1 Zn1 N3 165.7(2) .
N5 Zn2 O1 101.38(18) .
N5 Zn2 N8 104.3(2) .
O1 Zn2 N8 88.55(19) .
N5 Zn2 N6 98.5(2) .
O1 Zn2 N6 92.64(18) .
N8 Zn2 N6 156.4(2) .
N5 Zn2 N7 103.5(2) .
O1 Zn2 N7 155.16(18) .
N8 Zn2 N7 85.9(2) .
N6 Zn2 N7 83.2(2) .
F1 Ge1 O2 88.46(15) .
F1 Ge1 O4 88.86(15) .
O2 Ge1 O4 177.32(18) .
F1 Ge1 O3 92.70(16) .
O2 Ge1 O3 91.71(16) .
O4 Ge1 O3 88.43(16) .
F1 Ge1 O1 86.11(15) .
O2 Ge1 O1 89.33(16) .
O4 Ge1 O1 90.48(16) .
O3 Ge1 O1 178.40(17) .
F1 Ge1 O5 176.28(15) .
O2 Ge1 O5 90.66(16) .
O4 Ge1 O5 92.01(16) .
O3 Ge1 O5 90.94(16) .
O1 Ge1 O5 90.27(15) .
O6 Ge2 O8 116.11(19) .
O6 Ge2 O7 125.43(19) .
O8 Ge2 O7 118.34(19) .
O6 Ge2 F2 91.89(18) .
O8 Ge2 F2 90.88(17) .
O7 Ge2 F2 90.58(18) .
O6 Ge2 O5 93.86(16) .
O8 Ge2 O5 92.83(16) .
O7 Ge2 O5 80.41(16) .
F2 Ge2 O5 170.96(16) .
O6 Ge2 Ge3 116.54(13) .
O8 Ge2 Ge3 111.44(13) .
O7 Ge2 Ge3 36.48(12) .
F2 Ge2 Ge3 127.06(12) .
O5 Ge2 Ge3 43.93(10) .
O10 Ge3 O9 119.04(19) .
O10 Ge3 F3 89.84(16) .
O9 Ge3 F3 91.17(17) .
O10 Ge3 O7 119.98(19) .
O9 Ge3 O7 120.91(19) .
F3 Ge3 O7 91.68(17) .
O10 Ge3 O5 92.46(16) .
O9 Ge3 O5 94.75(16) .
F3 Ge3 O5 171.62(16) .
O7 Ge3 O5 80.19(17) .
O10 Ge3 Ge2 112.07(13) .
O9 Ge3 Ge2 114.39(13) .
F3 Ge3 Ge2 127.93(12) .
O7 Ge3 Ge2 36.28(13) .
O5 Ge3 Ge2 43.91(11) .
O11 Ge4 O10 105.04(17) .
O11 Ge4 O1 115.06(17) .
O10 Ge4 O1 108.70(18) .
O11 Ge4 O12 107.83(18) .
O10 Ge4 O12 112.63(19) .
O1 Ge4 O12 107.71(18) .
O2 Ge5 O14 106.34(19) .
O2 Ge5 O9 112.67(18) .
O14 Ge5 O9 109.65(19) .
O2 Ge5 O13 111.17(18) .
O14 Ge5 O13 107.19(19) .
O9 Ge5 O13 109.63(19) .
O14 Ge6 O4 104.20(18) 1_554
O14 Ge6 O6 109.84(19) 1_554
O4 Ge6 O6 113.00(19) .
O14 Ge6 O12 108.56(19) 1_554
O4 Ge6 O12 111.34(18) .
O6 Ge6 O12 109.7(2) .
O15 Ge7 O3 109.53(19) .
O15 Ge7 O13 106.04(19) .
O3 Ge7 O13 110.48(18) .
O15 Ge7 O8 105.57(19) .
O3 Ge7 O8 113.71(18) .
O13 Ge7 O8 111.11(19) .
Ge4 O1 Ge1 119.48(19) .
Ge4 O1 Zn2 123.54(19) .
Ge1 O1 Zn2 115.72(17) .
Ge5 O2 Ge1 120.0(2) .
Ge7 O3 Ge1 118.4(2) .
Ge6 O4 Ge1 118.3(2) .
Ge1 O5 Ge2 134.58(19) .
Ge1 O5 Ge3 133.25(19) .
Ge2 O5 Ge3 92.16(15) .
Ge6 O6 Ge2 121.5(2) .
Ge2 O7 Ge3 107.2(2) .
Ge7 O8 Ge2 121.6(2) .
Ge5 O9 Ge3 121.1(2) .
Ge4 O10 Ge3 125.2(2) .
Ge4 O11 Zn1 117.4(2) .
Ge6 O12 Ge4 122.4(2) .
Ge7 O13 Ge5 119.0(2) .
Ge6 O14 Ge5 144.6(3) 1_556
C1 N1 Zn1 116.4(4) .
C4 N2 C3 110.2(5) .
C4 N2 Zn1 109.7(4) .
C3 N2 Zn1 118.3(4) .
C5 N3 C6 111.8(5) .
C5 N3 Zn1 108.5(4) .
C6 N3 Zn1 119.3(4) .
C8 N4 Zn1 123.3(5) .
N1 C1 C2 111.9(6) .
C1 C2 C3 114.9(6) .
N2 C3 C2 113.1(6) .
N2 C4 C5 110.3(5) .
N3 C5 C4 110.2(5) .
N3 C6 C7 112.9(6) .
C8 C7 C6 115.8(7) .
N4 C8 C7 116.9(7) .
C9 N5 Zn2 118.5(4) .
C12 N6 C11 113.0(6) .
C12 N6 Zn2 107.4(4) .
C11 N6 Zn2 118.0(4) .
C14 N7 C13 113.3(6) .
C14 N7 Zn2 113.0(4) .
C13 N7 Zn2 105.0(4) .
C16 N8 Zn2 117.2(5) .
N5 C9 C10 112.9(6) .
C11 C10 C9 114.6(7) .
N6 C11 C10 112.9(6) .
N6 C12 C13 109.4(6) .
N7 C13 C12 110.5(6) .
N7 C14 C15 113.4(6) .
C16 C15 C14 115.2(6) .
N8 C16 C15 111.6(6) .

loop_
_geom_bond_atom_site_label_1
_geom_bond_atom_site_label_2
_geom_bond_distance
_geom_bond_site_symmetry_2
Zn1 O11 2.005(4) .
Zn1 N4 2.105(5) .
Zn1 N2 2.126(5) .
Zn1 N1 2.194(5) .
Zn1 N3 2.203(5) .
Zn2 N5 2.048(5) .
Zn2 O1 2.083(4) .
Zn2 N8 2.101(5) .
Zn2 N6 2.105(5) .
Zn2 N7 2.183(5) .
Ge1 F1 1.818(3) .
Ge1 O2 1.857(4) .
Ge1 O4 1.860(4) .
Ge1 O3 1.867(4) .
Ge1 O1 1.929(4) .
Ge1 O5 1.932(4) .
Ge2 O6 1.772(4) .
Ge2 O8 1.775(4) .
Ge2 O7 1.780(4) .
Ge2 F2 1.791(3) .
Ge2 O5 1.994(4) .
Ge2 Ge3 2.8736(9) .
Ge3 O10 1.764(4) .
Ge3 O9 1.768(4) .
Ge3 F3 1.788(3) .
Ge3 O7 1.789(4) .
Ge3 O5 1.995(4) .
Ge4 O11 1.720(4) .
Ge4 O10 1.748(4) .
Ge4 O1 1.750(4) .
Ge4 O12 1.759(4) .
Ge5 O2 1.725(4) .
Ge5 O14 1.732(4) .
Ge5 O9 1.743(4) .
Ge5 O13 1.764(4) .
Ge6 O14 1.728(4) 1_554
Ge6 O4 1.728(4) .
Ge6 O6 1.746(4) .
Ge6 O12 1.748(4) .
Ge7 O15 1.734(4) .
Ge7 O3 1.737(4) .
Ge7 O13 1.752(4) .
Ge7 O8 1.762(4) .
O14 Ge6 1.728(4) 1_556
N1 C1 1.490(9) .
N2 C4 1.478(8) .
N2 C3 1.489(8) .
N3 C5 1.468(8) .
N3 C6 1.479(9) .
N4 C8 1.461(10) .
C1 C2 1.501(10) .
C2 C3 1.523(10) .
C4 C5 1.489(9) .
C6 C7 1.521(11) .
C7 C8 1.485(11) .
N5 C9 1.466(8) .
N6 C12 1.479(9) .
N6 C11 1.483(9) .
N7 C14 1.460(9) .
N7 C13 1.464(9) .
N8 C16 1.448(9) .
C9 C10 1.519(10) .
C10 C11 1.499(11) .
C12 C13 1.519(10) .
C14 C15 1.501(12) .
C15 C16 1.493(11) .
